data_2104940
loop_
_publ_author_name
'Gagor, Anna'
'Wa\'skowska, Alicja'
'Czapla, Zbigniew'
'Dacko, Slawomir'

_publ_section_title
;
 Structural phase transitions in tetra(isopropylammonium)
 decachlorotricadmate(II), [(CH~3~)~2~CHNH~3~]~4~Cd~3~Cl~10~, crystal
 with a two-dimensional cadmium(II) halide network
;
_journal_coeditor_code KD5047
_journal_issue 2
_journal_name_full 'Acta Crystallographica Section B'
_journal_page_first 122
_journal_page_last 129
_journal_paper_doi 10.1107/S0108768110054583
_journal_volume 67
_journal_year 2011
_chemical_formula_sum 'C12 H40 Cd3 Cl10 N4'
_chemical_formula_weight 932.18
_space_group_IT_number 64
_symmetry_cell_setting orthorhombic
_symmetry_space_group_name_Hall '-C 2ac 2'
_symmetry_space_group_name_H-M 'C m c a'
_atom_sites_solution_hydrogens geom
_atom_sites_solution_primary direct
_atom_sites_solution_secondary difmap
_audit_creation_method SHELXL-97
_cell_angle_alpha 90.00
_cell_angle_beta 90.00
_cell_angle_gamma 90.00
_cell_formula_units_Z 4
_cell_length_a 7.4634(2)
_cell_length_b 22.0476(10)
_cell_length_c 19.6139(9)
_cell_measurement_reflns_used 2337
_cell_measurement_temperature 375(2)
_cell_measurement_theta_max 29.76
_cell_measurement_theta_min 2.78
_cell_volume 3227.5(2)
_computing_structure_refinement 'SHELXL-97 (Sheldrick, 1997)'
_computing_structure_solution 'SHELXS-97 (Sheldrick, 1990)'
_diffrn_ambient_temperature 375(2)
_diffrn_measured_fraction_theta_full 0.983
_diffrn_measured_fraction_theta_max 0.942
_diffrn_measurement_device_type 'KUMA KM4-CCD'
_diffrn_radiation_monochromator graphite
_diffrn_radiation_source 'fine-focus sealed tube'
_diffrn_radiation_type MoK\a
_diffrn_radiation_wavelength 0.71073
_diffrn_reflns_av_R_equivalents 0.0313
_diffrn_reflns_av_sigmaI/netI 0.0255
_diffrn_reflns_limit_h_max 4
_diffrn_reflns_limit_h_min -10
_diffrn_reflns_limit_k_max 27
_diffrn_reflns_limit_k_min -29
_diffrn_reflns_limit_l_max 25
_diffrn_reflns_limit_l_min -26
_diffrn_reflns_number 14304
_diffrn_reflns_theta_full 28.00
_diffrn_reflns_theta_max 29.76
_diffrn_reflns_theta_min 2.78
_exptl_absorpt_coefficient_mu 2.79
_exptl_absorpt_correction_T_max 0.79
_exptl_absorpt_correction_T_min 0.49
_exptl_absorpt_correction_type multi-scan
_exptl_absorpt_process_details
;
CrysAlis RED, Oxford Diffraction Ltd.,
Version 1.171.32.6 (release 21-05-2007 CrysAlis171 .NET)
(compiled May 21 2007,16:32:00)
Empirical absorption correction using spherical harmonics,
 implemented in SCALE3 ABSPACK scaling algorithm.
;
_exptl_crystal_colour colorles
_exptl_crystal_density_diffrn 1.918
_exptl_crystal_density_method 'not measured'
_exptl_crystal_F_000 1816
_exptl_crystal_size_max 0.25
_exptl_crystal_size_mid 0.2
_exptl_crystal_size_min 0.08
_refine_diff_density_max 0.349
_refine_diff_density_min -0.406
_refine_ls_extinction_coef 0.00042(3)
_refine_ls_extinction_expression Fc^*^=kFc[1+0.001xFc^2^\l^3^/sin(2\q)]^-1/4^
_refine_ls_extinction_method SHELXL
_refine_ls_goodness_of_fit_ref 0.899
_refine_ls_matrix_type full
_refine_ls_number_parameters 101
_refine_ls_number_reflns 2333
_refine_ls_number_restraints 0
_refine_ls_restrained_S_all 0.899
_refine_ls_R_factor_all 0.0487
_refine_ls_R_factor_gt 0.0248
_refine_ls_shift/su_max 0.041
_refine_ls_shift/su_mean 0.002
_refine_ls_structure_factor_coef Fsqd
_refine_ls_weighting_details 'calc w=1/[\s^2^(Fo^2^)+(0.0302P)^2^+0.0000P] where P=(Fo^2^+2Fc^2^)/3'
_refine_ls_weighting_scheme calc
_refine_ls_wR_factor_gt 0.0490
_refine_ls_wR_factor_ref 0.0539
_reflns_number_gt 1659
_reflns_number_total 2333
_reflns_threshold_expression >2sigma(I)
_cod_data_source_file kd5047.cif
_cod_data_source_block Cmce
_cod_original_sg_symbol_H-M Cmce
_cod_database_code 2104940
_cod_database_fobs_code 2104940

loop_
_symmetry_equiv_pos_as_xyz
'x, y, z'
'-x, -y+1/2, z+1/2'
'-x, y+1/2, -z+1/2'
'x, -y, -z'
'x+1/2, y+1/2, z'
'-x+1/2, -y+1, z+1/2'
'-x+1/2, y+1, -z+1/2'
'x+1/2, -y+1/2, -z'
'-x, -y, -z'
'x, y-1/2, -z-1/2'
'x, -y-1/2, z-1/2'
'-x, y, z'
'-x+1/2, -y+1/2, -z'
'x+1/2, y, -z-1/2'
'x+1/2, -y, z-1/2'
'-x+1/2, y+1/2, z'

loop_
_atom_site_type_symbol
_atom_site_label
_atom_site_fract_x
_atom_site_fract_y
_atom_site_fract_z
_atom_site_U_iso_or_equiv
_atom_site_adp_type
_atom_site_calc_flag
_atom_site_refinement_flags
_atom_site_occupancy
_atom_site_disorder_assembly
_atom_site_disorder_group
Cd Cd1 0.5000 0.431045(6) 0.158375(5) 0.05344(3) Uani d S 1 . .
Cd Cd2 0.5000 0.5000 0.0000 0.05485(5) Uani d S 1 . .
Cl Cl1 0.5000 0.31990(2) 0.17909(3) 0.0993(2) Uani d S 1 . .
Cl Cl2 0.2500 0.45344(3) 0.2500 0.09614(16) Uani d S 1 . .
Cl Cl3 0.25720(4) 0.427020(15) 0.055561(16) 0.07037(9) Uani d . 1 . .
Cl Cl4 0.5000 0.54794(2) 0.12048(2) 0.06233(12) Uani d S 1 . .
C C1B 0.0000 0.60000(10) 0.13936(15) 0.1253(11) Uani d S 1 . .
H H1B -0.1194 0.6073 0.1482 0.150 Uiso d P 0.50 . .
N N2B 0.0000 0.53801(8) 0.11713(14) 0.1337(9) Uani d S 1 . .
H H2B1 0.0478 0.5359 0.0756 0.201 Uiso d P 0.50 . .
H H2B2 -0.1120 0.5244 0.1159 0.201 Uiso d P 0.50 . .
H H2B3 0.0643 0.5158 0.1459 0.201 Uiso d P 0.50 . .
C C3B -0.0704(5) 0.60897(18) 0.20523(15) 0.1257(17) Uani d P 0.50 . .
H H3B1 0.0216 0.6227 0.2343 0.189 Uiso d P 0.50 . .
H H3B2 -0.1196 0.5714 0.2206 0.189 Uiso d P 0.50 . .
H H3B3 -0.1643 0.6389 0.2019 0.189 Uiso d P 0.50 . .
C C4B -0.0399(10) 0.64305(14) 0.09523(16) 0.1932(19) Uani d P 0.50 . .
H H4B1 0.0280 0.6774 0.1014 0.290 Uiso d P 0.50 . .
H H4B2 -0.1709 0.6551 0.1070 0.290 Uiso d P 0.50 . .
H H4B3 -0.0441 0.6279 0.0511 0.290 Uiso d P 0.50 . .
C C1A 0.4578(3) 0.27109(10) 0.37415(15) 0.0855(11) Uani d P 0.50 . .
H H1A 0.3302 0.2613 0.3787 0.103 Uiso calc PR 0.50 . .
N N2A 0.5000 0.33199(7) 0.34705(8) 0.0819(5) Uani d S 1 . .
H H2A1 0.3877 0.3451 0.3438 0.123 Uiso d P 0.50 . .
H H2A2 0.5507 0.3316 0.3062 0.123 Uiso d P 0.50 . .
H H2A3 0.5616 0.3562 0.3748 0.123 Uiso d P 0.50 . .
C C3A 0.5748(6) 0.26615(14) 0.44216(18) 0.139(2) Uani d P 0.50 . .
H H3A1 0.5211 0.2331 0.4651 0.209 Uiso d P 0.50 . .
H H3A2 0.5550 0.3033 0.4662 0.209 Uiso d P 0.50 . .
H H3A3 0.7025 0.2595 0.4377 0.209 Uiso d P 0.50 . .
C C4A 0.5689(7) 0.22649(14) 0.33495(18) 0.153(2) Uani d P 0.50 . .
H H4A1 0.5000 0.1898 0.3458 0.229 Uiso d S 0.50 . .
H H4A2 0.6939 0.2220 0.3477 0.229 Uiso d P 0.50 . .
H H4A3 0.5575 0.2371 0.2893 0.229 Uiso d P 0.50 . .

loop_
_atom_site_aniso_label
_atom_site_aniso_U_11
_atom_site_aniso_U_22
_atom_site_aniso_U_33
_atom_site_aniso_U_12
_atom_site_aniso_U_13
_atom_site_aniso_U_23
Cd1 0.05283(6) 0.06686(7) 0.04061(6) 0.000 0.000 0.00278(5)
Cd2 0.04654(7) 0.08378(12) 0.03422(7) 0.000 0.000 0.00565(8)
Cl1 0.1522(5) 0.0612(3) 0.0843(3) 0.000 0.000 -0.0041(3)
Cl2 0.1045(3) 0.1032(4) 0.0807(3) 0.000 0.0542(2) 0.000
Cl3 0.05409(13) 0.0940(2) 0.06299(17) -0.02035(14) -0.00125(14) 0.00214(16)
Cl4 0.0789(2) 0.0647(2) 0.0433(2) 0.000 0.000 -0.00422(18)
C1B 0.183(3) 0.0660(13) 0.126(2) 0.000 0.000 -0.0262(14)
N2B 0.1233(15) 0.0710(11) 0.207(2) 0.000 0.000 -0.0508(13)
C3B 0.146(4) 0.169(3) 0.0622(17) 0.005(2) 0.0146(17) 0.005(2)
C4B 0.346(5) 0.106(2) 0.128(2) -0.037(4) -0.134(3) 0.0345(18)
C1A 0.067(2) 0.0747(15) 0.1152(19) 0.0055(12) 0.0045(14) 0.0144(15)
N2A 0.1107(11) 0.0589(9) 0.0759(11) 0.000 0.000 -0.0053(8)
C3A 0.225(7) 0.099(2) 0.094(2) -0.007(2) -0.017(3) 0.0194(19)
C4A 0.233(6) 0.0659(17) 0.159(3) 0.034(2) 0.058(3) -0.0015(19)

loop_
_atom_type_symbol
_atom_type_description
_atom_type_scat_dispersion_real
_atom_type_scat_dispersion_imag
_atom_type_scat_source
C C 0.0033 0.0016 'International Tables Vol C Tables 4.2.6.8 and 6.1.1.4'
H H 0.0000 0.0000 'International Tables Vol C Tables 4.2.6.8 and 6.1.1.4'
N N 0.0061 0.0033 'International Tables Vol C Tables 4.2.6.8 and 6.1.1.4'
Cl Cl 0.1484 0.1585 'International Tables Vol C Tables 4.2.6.8 and 6.1.1.4'
Cd Cd -0.8075 1.2024 'International Tables Vol C Tables 4.2.6.8 and 6.1.1.4'

loop_
_geom_angle_atom_site_label_1
_geom_angle_atom_site_label_2
_geom_angle_atom_site_label_3
_geom_angle_site_symmetry_1
_geom_angle_site_symmetry_3
_geom_angle
_geom_angle_publ_flag
Cl1 Cd1 Cl2 . 14_556 94.199(16) ?
Cl1 Cd1 Cl2 . . 94.199(16) ?
Cl2 Cd1 Cl2 14_556 . 90.066(7) ?
Cl1 Cd1 Cl4 . . 173.327(17) ?
Cl2 Cd1 Cl4 14_556 . 90.513(15) ?
Cl2 Cd1 Cl4 . . 90.513(15) ?
Cl1 Cd1 Cl3 . . 95.124(13) ?
Cl2 Cd1 Cl3 14_556 . 170.188(15) ?
Cl2 Cd1 Cl3 . . 92.297(7) ?
Cl4 Cd1 Cl3 . . 79.948(10) ?
Cl1 Cd1 Cl3 . 12_655 95.124(13) ?
Cl2 Cd1 Cl3 14_556 12_655 92.297(7) ?
Cl2 Cd1 Cl3 . 12_655 170.188(15) ?
Cl4 Cd1 Cl3 . 12_655 79.948(10) ?
Cl3 Cd1 Cl3 . 12_655 83.832(13) ?
Cl1 Cd1 Cd2 . . 125.491(14) ?
Cl2 Cd1 Cd2 14_556 . 121.992(9) ?
Cl2 Cd1 Cd2 . . 121.992(9) ?
Cl4 Cd1 Cd2 . . 47.836(9) ?
Cl3 Cd1 Cd2 . . 49.206(7) ?
Cl3 Cd1 Cd2 12_655 . 49.206(7) ?
Cl4 Cd2 Cl4 . 9_665 180.000(19) ?
Cl4 Cd2 Cl3 . 9_665 97.304(10) ?
Cl4 Cd2 Cl3 9_665 9_665 82.696(10) ?
Cl4 Cd2 Cl3 . 4_565 97.305(10) ?
Cl4 Cd2 Cl3 9_665 4_565 82.696(10) ?
Cl3 Cd2 Cl3 9_665 4_565 85.998(14) ?
Cl4 Cd2 Cl3 . . 82.696(10) ?
Cl4 Cd2 Cl3 9_665 . 97.304(10) ?
Cl3 Cd2 Cl3 9_665 . 180.0 ?
Cl3 Cd2 Cl3 4_565 . 94.002(14) ?
Cl4 Cd2 Cl3 . 12_655 82.696(10) ?
Cl4 Cd2 Cl3 9_665 12_655 97.304(10) ?
Cl3 Cd2 Cl3 9_665 12_655 94.002(14) ?
Cl3 Cd2 Cl3 4_565 12_655 180.000(11) ?
Cl3 Cd2 Cl3 . 12_655 85.998(14) ?
Cl4 Cd2 Cd1 . . 50.175(10) ?
Cl4 Cd2 Cd1 9_665 . 129.825(10) ?
Cl3 Cd2 Cd1 9_665 . 129.388(7) ?
Cl3 Cd2 Cd1 4_565 . 129.388(7) ?
Cl3 Cd2 Cd1 . . 50.612(7) ?
Cl3 Cd2 Cd1 12_655 . 50.612(7) ?
Cl4 Cd2 Cd1 . 9_665 129.825(10) ?
Cl4 Cd2 Cd1 9_665 9_665 50.175(10) ?
Cl3 Cd2 Cd1 9_665 9_665 50.612(7) ?
Cl3 Cd2 Cd1 4_565 9_665 50.612(7) ?
Cl3 Cd2 Cd1 . 9_665 129.388(7) ?
Cl3 Cd2 Cd1 12_655 9_665 129.388(7) ?
Cd1 Cd2 Cd1 . 9_665 180.000(4) ?
Cd1 Cl2 Cd1 . 14_456 158.42(3) ?
Cd2 Cl3 Cd1 . . 80.182(9) ?
Cd2 Cl4 Cd1 . . 81.988(13) ?
C4B C1B C3B 12 12 114.6(3) ?
C4B C1B C3B . 12 125.8(3) ?
C4B C1B C3B 12 . 125.8(3) ?
C4B C1B C3B . . 114.6(3) ?
C4B C1B N2B 12 . 119.1(3) ?
C4B C1B N2B . . 119.1(3) ?
C3B C1B N2B 12 . 114.4(3) ?
C3B C1B N2B . . 114.4(3) ?
C4B C1B H1B 12 . 102.5 ?
N2B C1B H1B . . 103.0 ?
C1B N2B H2B1 . . 109.1 ?
C1B N2B H2B2 . . 109.3 ?
H2B1 N2B H2B2 . . 109.6 ?
C1B N2B H2B3 . . 109.4 ?
H2B1 N2B H2B3 . . 109.7 ?
H2B2 N2B H2B3 . . 109.8 ?
C1B C3B H3B1 . . 109.2 ?
H1B C3B H3B1 . . 144.3 ?
C1B C3B H3B2 . . 108.1 ?
H1B C3B H3B2 . . 98.9 ?
H3B1 C3B H3B2 . . 111.5 ?
C1B C3B H3B3 . . 107.7 ?
H3B1 C3B H3B3 . . 110.6 ?
H3B2 C3B H3B3 . . 109.6 ?
C1B C4B H4B1 . . 112.4 ?
H1B C4B H4B1 . . 125.8 ?
C1B C4B H4B2 . . 104.5 ?
H1B C4B H4B2 . . 65.7 ?
H4B1 C4B H4B2 . . 106.3 ?
C1B C4B H4B3 . . 111.1 ?
H1B C4B H4B3 . . 117.7 ?
H4B1 C4B H4B3 . . 116.0 ?
H4B2 C4B H4B3 . . 105.5 ?
C4A C1A N2A . . 107.1(2) ?
C4A C1A C3A . . 94.6(2) ?
N2A C1A C3A . . 104.2(2) ?
C4A C1A H1A . . 116.1 ?
N2A C1A H1A . . 116.1 ?
C3A C1A H1A . . 116.1 ?
C1A N2A H2A1 . . 96.9 ?
C1A N2A H2A1 12_655 . 121.5 ?
C1A N2A H2A2 . . 114.1 ?
C1A N2A H2A2 12_655 . 103.1 ?
H2A1 N2A H2A2 . . 109.9 ?
C1A N2A H2A3 . . 115.8 ?
C1A N2A H2A3 12_655 . 102.4 ?
H2A1 N2A H2A3 . . 109.5 ?
H2A2 N2A H2A3 . . 109.7 ?
C1A C3A H3A1 12_655 . 116.9 ?
C1A C3A H3A1 . . 102.6 ?
C1A C3A H3A2 12_655 . 112.7 ?
C1A C3A H3A2 . . 105.5 ?
H3A1 C3A H3A2 . . 111.1 ?
C1A C3A H3A3 12_655 . 95.7 ?
C1A C3A H3A3 . . 118.2 ?
H3A1 C3A H3A3 . . 110.1 ?
H3A2 C3A H3A3 . . 109.1 ?
C1A C4A H4A1 12_655 . 115.2 ?
C1A C4A H4A1 . . 98.0 ?
C1A C4A H4A2 12_655 . 94.2 ?
C1A C4A H4A2 . . 117.8 ?
H4A1 C4A H4A2 . . 111.3 ?
C1A C4A H4A3 12_655 . 112.1 ?
C1A C4A H4A3 . . 106.2 ?
H4A1 C4A H4A3 . . 111.6 ?
H4A2 C4A H4A3 . . 111.2 ?

loop_
_geom_bond_atom_site_label_1
_geom_bond_atom_site_label_2
_geom_bond_site_symmetry_2
_geom_bond_distance
_geom_bond_publ_flag
Cd1 Cl1 . 2.4839(5) ?
Cd1 Cl2 14_556 2.63718(15) ?
Cd1 Cl2 . 2.63718(15) ?
Cd1 Cl4 . 2.6823(5) ?
Cd1 Cl3 . 2.7126(3) ?
Cd1 Cl3 12_655 2.7126(3) ?
Cd1 Cd2 . 3.45842(17) ?
Cd2 Cl4 . 2.5888(4) ?
Cd2 Cl4 9_665 2.5888(4) ?
Cd2 Cl3 9_665 2.6571(3) ?
Cd2 Cl3 4_565 2.6571(3) ?
Cd2 Cl3 . 2.6571(3) ?
Cd2 Cl3 12_655 2.6571(3) ?
Cd2 Cd1 9_665 3.45842(17) ?
Cl2 Cd1 14_456 2.63718(15) ?
C1B C4B 12 1.319(4) ?
C1B C4B . 1.319(4) ?
C1B C3B 12 1.409(4) ?
C1B C3B . 1.409(4) ?
C1B N2B . 1.435(3) ?
C1B H1B . 0.9223 ?
N2B H2B1 . 0.8897 ?
N2B H2B2 . 0.8887 ?
N2B H2B3 . 0.8879 ?
C3B H3B1 . 0.9425 ?
C3B H3B2 . 0.9541 ?
C3B H3B3 . 0.9646 ?
C4B H4B1 . 0.9187 ?
C4B H4B2 . 1.0387 ?
C4B H4B3 . 0.9295 ?
C1A C4A . 1.499(4) ?
C1A N2A . 1.478(3) ?
C1A C3A . 1.598(5) ?
C1A H1A . 0.9800 ?
N2A C1A 12_655 1.478(3) ?
N2A H2A1 . 0.8887 ?
N2A H2A2 . 0.8862 ?
N2A H2A3 . 0.8907 ?
C3A C1A 12_655 1.360(4) ?
C3A H3A1 . 0.9444 ?
C3A H3A2 . 0.9562 ?
C3A H3A3 . 0.9684 ?
C4A C1A 12_655 1.264(4) ?
C4A H4A1 . 0.9817 ?
C4A H4A2 . 0.9709 ?
C4A H4A3 . 0.9288 ?

loop_
_geom_hbond_atom_site_label_D
_geom_hbond_atom_site_label_H
_geom_hbond_atom_site_label_A
_geom_hbond_site_symmetry_A
_geom_hbond_distance_DH
_geom_hbond_distance_HA
_geom_hbond_distance_DA
_geom_hbond_angle_DHA
N2B H2B2 Cl3 12 0.89 2.68 3.3363(16) 131.5
N2A H2A2 Cl1 . 0.89 2.53 3.3052(16) 145.8
N2A H2A3 Cl3 14_556 0.89 2.54 3.4240(13) 174.6
